data_7720384
loop_
_publ_author_name
'Saikia, Himangshu Pratim'
'Likson, Ankita'
'Anand, Khyati'
'Das, Bidyut'
'Tiwari, Abinash'
'Dey, Sandeep Kumar'
'Gil-Hern&#xe1;ndez, Beatriz'
'Mudoi, Prashurya Pritam'

_publ_section_title
;
 Deciphering cation-driven structure-property correlations in 0D hybrid
 ruthenium halide perovskites.
;
_journal_issue 12
_journal_name_full 'Dalton transactions (Cambridge, England : 2003)'
_journal_page_first 4780
_journal_page_last 4791
_journal_paper_doi 10.1039/d5dt02797g
_journal_volume 55
_journal_year 2026
_chemical_formula_sum 'C6 H32 Cl8 N4 O4 Ru'
_chemical_formula_weight 609.02
_space_group_crystal_system monoclinic
_space_group_IT_number 12
_space_group_name_Hall '-I 2y'
_space_group_name_H-M_alt 'I 1 2/m 1'
_atom_sites_solution_hydrogens geom
_audit_creation_method SHELXL-2018/3
_audit_update_record
;
2025-06-10 deposited with the CCDC.	2026-02-27 downloaded from the CCDC.
;
_cell_angle_alpha 90
_cell_angle_beta 93.690(15)
_cell_angle_gamma 90
_cell_formula_units_Z 2
_cell_length_a 8.888(2)
_cell_length_b 7.1684(13)
_cell_length_c 16.592(4)
_cell_measurement_reflns_used 11262
_cell_measurement_temperature 289(2)
_cell_measurement_theta_max 27.5345
_cell_measurement_theta_min 2.523
_cell_volume 1054.9(4)
_computing_structure_refinement 'SHELXL-2018/3 (Sheldrick, 2018)'
_computing_structure_solution 'SHELXT 2018/2 (Sheldrick, 2018)'
_diffrn_ambient_temperature 289(2)
_diffrn_measured_fraction_theta_full 0.988
_diffrn_measured_fraction_theta_max 0.991
_diffrn_measurement_device_type 'Bruker D8 Quest'
_diffrn_measurement_method '\f and \w scans'
_diffrn_radiation_type MoK\a
_diffrn_radiation_wavelength 0.71073
_diffrn_reflns_av_R_equivalents 0.0228
_diffrn_reflns_av_unetI/netI 0.0127
_diffrn_reflns_Laue_measured_fraction_full 0.988
_diffrn_reflns_Laue_measured_fraction_max 0.991
_diffrn_reflns_limit_h_max 11
_diffrn_reflns_limit_h_min -11
_diffrn_reflns_limit_k_max 9
_diffrn_reflns_limit_k_min -9
_diffrn_reflns_limit_l_max 21
_diffrn_reflns_limit_l_min -20
_diffrn_reflns_number 9714
_diffrn_reflns_point_group_measured_fraction_full 0.988
_diffrn_reflns_point_group_measured_fraction_max 0.991
_diffrn_reflns_theta_full 25.242
_diffrn_reflns_theta_max 27.630
_diffrn_reflns_theta_min 3.655
_exptl_absorpt_coefficient_mu 1.775
_exptl_absorpt_correction_T_max 0.7456
_exptl_absorpt_correction_T_min 0.5589
_exptl_absorpt_correction_type multi-scan
_exptl_absorpt_process_details SADABS
_exptl_crystal_colour red
_exptl_crystal_density_diffrn 1.917
_exptl_crystal_description prismatic
_exptl_crystal_F_000 616
_exptl_crystal_size_max 0.3
_exptl_crystal_size_mid 0.1
_exptl_crystal_size_min 0.1
_refine_diff_density_max 0.574
_refine_diff_density_min -1.111
_refine_diff_density_rms 0.123
_refine_ls_extinction_method none
_refine_ls_goodness_of_fit_ref 1.105
_refine_ls_hydrogen_treatment constr
_refine_ls_matrix_type full
_refine_ls_number_parameters 70
_refine_ls_number_reflns 1318
_refine_ls_number_restraints 0
_refine_ls_restrained_S_all 1.105
_refine_ls_R_factor_all 0.0391
_refine_ls_R_factor_gt 0.0378
_refine_ls_shift/su_max 0.000
_refine_ls_shift/su_mean 0.000
_refine_ls_structure_factor_coef Fsqd
_refine_ls_weighting_details 'w=1/[\s^2^(Fo^2^)+(0.0648P)^2^+4.8128P] where P=(Fo^2^+2Fc^2^)/3'
_refine_ls_weighting_scheme calc
_refine_ls_wR_factor_gt 0.1091
_refine_ls_wR_factor_ref 0.1110
_reflns_Friedel_coverage 0.000
_reflns_number_gt 1276
_reflns_number_total 1318
_reflns_threshold_expression 'I > 2\s(I)'
_cod_data_source_file d5dt02797g2.cif
_cod_data_source_block sd_ppm_hs37_a_pl
_cod_depositor_comments 'Adding full bibliography for 7720384--7720386.cif.'
_cod_original_sg_symbol_H-M 'I 2/m'
_cod_database_code 7720384
_shelx_shelxl_version_number 2018/3
_shelx_space_group_comment
;
The symmetry employed for this shelxl refinement is uniquely defined
by the following loop, which should always be used as a source of
symmetry information in preference to the above space-group names.
They are only intended as comments.
;

loop_
_space_group_symop_operation_xyz
'x, y, z'
'-x, y, -z'
'x+1/2, y+1/2, z+1/2'
'-x+1/2, y+1/2, -z+1/2'
'-x, -y, -z'
'x, -y, z'
'-x+1/2, -y+1/2, -z+1/2'
'x+1/2, -y+1/2, z+1/2'

loop_
_atom_site_label
_atom_site_type_symbol
_atom_site_fract_x
_atom_site_fract_y
_atom_site_fract_z
_atom_site_U_iso_or_equiv
_atom_site_adp_type
_atom_site_occupancy
_atom_site_site_symmetry_order
_atom_site_calc_flag
_atom_site_refinement_flags_posn
_atom_site_refinement_flags_adp
_atom_site_refinement_flags_occupancy
_atom_site_disorder_assembly
_atom_site_disorder_group
N1 N 0.3925(6) 0.4408(10) 0.2550(4) 0.0437(18) Uani 0.5 1 d . . P A -1
H1A H 0.417245 0.322146 0.264309 0.065 Uiso 0.5 1 calc R U P A -1
H1B H 0.292595 0.452569 0.252424 0.065 Uiso 0.5 1 calc R U P A -1
H1C H 0.432742 0.511732 0.294761 0.065 Uiso 0.5 1 calc R U P A -1
Ru1 Ru 0.500000 0.500000 0.500000 0.02077(18) Uani 1 4 d S T P . .
Cl1 Cl 0.64034(9) 0.73484(13) 0.57145(5) 0.0384(2) Uani 1 1 d . . . . .
N2 N 0.8378(5) 0.500000 0.0953(3) 0.0371(9) Uani 1 2 d S T P A .
H2A H 0.879193 0.555515 0.139324 0.056 Uiso 0.5 1 calc R U P . .
H2B H 0.863239 0.561489 0.051634 0.056 Uiso 0.5 1 calc R U P . .
H2C H 0.870808 0.382995 0.093240 0.056 Uiso 0.5 1 calc R U P . .
C1 C 0.4496(6) 0.500000 0.1785(3) 0.0358(10) Uani 1 2 d S T P . .
H1D H 0.412964 0.624859 0.166093 0.043 Uiso 0.5 1 calc R U P A .
H1E H 0.409185 0.417739 0.136016 0.043 Uiso 0.5 1 calc R U P . .
Cl2 Cl 0.67709(13) 0.500000 0.39935(7) 0.0436(4) Uani 1 2 d S T P . .
C2 C 0.6180(6) 0.500000 0.1782(3) 0.0518(17) Uani 1 2 d S T P A .
H2D H 0.656658 0.609214 0.207205 0.062 Uiso 0.5 1 calc R U P . .
H2E H 0.656657 0.390786 0.207205 0.062 Uiso 0.5 1 calc R U P . .
Cl3 Cl 0.46792(14) 0.000000 0.23319(8) 0.0418(3) Uani 1 2 d S T P . .
C3 C 0.6747(6) 0.500000 0.0982(4) 0.062(2) Uani 1 2 d S T P . .
H3A H 0.635199 0.609061 0.069469 0.074 Uiso 0.5 1 calc R U P A .
H3B H 0.635199 0.390939 0.069469 0.074 Uiso 0.5 1 calc R U P . .
O1W O 0.4491(6) 0.0917(9) 0.0542(3) 0.1090(18) Uani 1 1 d . . . B -1

loop_
_atom_site_aniso_label
_atom_site_aniso_U_11
_atom_site_aniso_U_22
_atom_site_aniso_U_33
_atom_site_aniso_U_23
_atom_site_aniso_U_13
_atom_site_aniso_U_12
N1 0.029(3) 0.066(5) 0.037(3) -0.001(3) 0.007(2) 0.001(3)
Ru1 0.0187(3) 0.0231(3) 0.0203(3) 0.000 0.00015(16) 0.000
Cl1 0.0346(4) 0.0344(4) 0.0449(5) -0.0102(3) -0.0087(3) -0.0045(3)
N2 0.032(2) 0.047(3) 0.033(2) 0.000 0.0054(17) 0.000
C1 0.030(2) 0.039(3) 0.039(3) 0.000 0.0047(19) 0.000
Cl2 0.0263(6) 0.0783(10) 0.0270(6) 0.000 0.0076(4) 0.000
C2 0.026(2) 0.098(5) 0.031(3) 0.000 0.0040(19) 0.000
Cl3 0.0345(6) 0.0600(8) 0.0308(6) 0.000 0.0005(4) 0.000
C3 0.027(3) 0.115(7) 0.043(3) 0.000 0.004(2) 0.000
O1W 0.104(4) 0.112(4) 0.110(4) -0.007(3) 0.004(3) 0.004(3)

loop_
_atom_type_symbol
_atom_type_description
_atom_type_scat_dispersion_real
_atom_type_scat_dispersion_imag
_atom_type_scat_source
C C 0.0033 0.0016 'International Tables Vol C Tables 4.2.6.8 and 6.1.1.4'
H H 0.0000 0.0000 'International Tables Vol C Tables 4.2.6.8 and 6.1.1.4'
Cl Cl 0.1484 0.1585 'International Tables Vol C Tables 4.2.6.8 and 6.1.1.4'
N N 0.0061 0.0033 'International Tables Vol C Tables 4.2.6.8 and 6.1.1.4'
O O 0.0106 0.0060 'International Tables Vol C Tables 4.2.6.8 and 6.1.1.4'
Ru Ru -1.2594 0.8363 'International Tables Vol C Tables 4.2.6.8 and 6.1.1.4'

loop_
_geom_angle_atom_site_label_1
_geom_angle_atom_site_label_2
_geom_angle_atom_site_label_3
_geom_angle
_geom_angle_site_symmetry_1
_geom_angle_site_symmetry_3
_geom_angle_publ_flag
C1 N1 H1A 109.5 . . ?
C1 N1 H1B 109.5 . . ?
H1A N1 H1B 109.5 . . ?
C1 N1 H1C 109.5 . . ?
H1A N1 H1C 109.5 . . ?
H1B N1 H1C 109.5 . . ?
Cl2 Ru1 Cl2 180.0 5_666 . ?
Cl2 Ru1 Cl1 89.97(3) 5_666 . ?
Cl2 Ru1 Cl1 90.03(3) . . ?
Cl2 Ru1 Cl1 90.03(3) 5_666 5_666 ?
Cl2 Ru1 Cl1 89.97(3) . 5_666 ?
Cl1 Ru1 Cl1 180.0 . 5_666 ?
Cl2 Ru1 Cl1 90.03(3) 5_666 2_656 ?
Cl2 Ru1 Cl1 89.97(3) . 2_656 ?
Cl1 Ru1 Cl1 89.36(5) . 2_656 ?
Cl1 Ru1 Cl1 90.64(5) 5_666 2_656 ?
Cl2 Ru1 Cl1 89.97(3) 5_666 6_565 ?
Cl2 Ru1 Cl1 90.03(3) . 6_565 ?
Cl1 Ru1 Cl1 90.64(5) . 6_565 ?
Cl1 Ru1 Cl1 89.36(5) 5_666 6_565 ?
Cl1 Ru1 Cl1 180.00(4) 2_656 6_565 ?
C3 N2 H2A 109.5 . . ?
C3 N2 H2B 109.5 . . ?
H2A N2 H2B 109.5 . . ?
C3 N2 H2C 109.5 . . ?
H2A N2 H2C 109.5 . . ?
H2B N2 H2C 109.5 . . ?
C3 N2 H2A 109.5(9) . 6_565 ?
H2A N2 H2A 53.1 . 6_565 ?
H2B N2 H2A 140.9 . 6_565 ?
H2C N2 H2A 59.4 . 6_565 ?
C3 N2 H2B 109.5(10) . 6_565 ?
H2A N2 H2B 140.9 . 6_565 ?
H2B N2 H2B 59.4 . 6_565 ?
H2C N2 H2B 53.1 . 6_565 ?
H2A N2 H2B 109.5 6_565 6_565 ?
C3 N2 H2C 109.47(6) . 6_565 ?
H2A N2 H2C 59.4 . 6_565 ?
H2B N2 H2C 53.1 . 6_565 ?
H2C N2 H2C 140.9 . 6_565 ?
H2A N2 H2C 109.5 6_565 6_565 ?
H2B N2 H2C 109.5 6_565 6_565 ?
N1 C1 C2 114.0(5) . . ?
N1 C1 H1D 108.8 . . ?
C2 C1 H1D 108.8 . . ?
N1 C1 H1E 108.8 . . ?
C2 C1 H1E 108.8 . . ?
H1D C1 H1E 107.7 . . ?
N1 C1 H1D 77.6(3) . 6_565 ?
C2 C1 H1D 108.76(7) . 6_565 ?
H1D C1 H1D 134.7 . 6_565 ?
H1E C1 H1D 35.0 . 6_565 ?
N1 C1 H1E 132.4(3) . 6_565 ?
C2 C1 H1E 108.8(2) . 6_565 ?
H1D C1 H1E 35.0 . 6_565 ?
H1E C1 H1E 74.9 . 6_565 ?
H1D C1 H1E 107.7 6_565 6_565 ?
C3 C2 C1 114.2(5) . . ?
C3 C2 H2D 108.7 . . ?
C1 C2 H2D 108.7 . . ?
C3 C2 H2E 108.7 . . ?
C1 C2 H2E 108.7 . . ?
H2D C2 H2E 107.6 . . ?
C2 C3 N2 115.9(5) . . ?
C2 C3 H3A 108.3 . . ?
N2 C3 H3A 108.3 . . ?
C2 C3 H3B 108.3 . . ?
N2 C3 H3B 108.3 . . ?
H3A C3 H3B 107.4 . . ?

loop_
_geom_bond_atom_site_label_1
_geom_bond_atom_site_label_2
_geom_bond_distance
_geom_bond_site_symmetry_2
_geom_bond_publ_flag
N1 C1 1.460(7) . ?
N1 H1A 0.8900 . ?
N1 H1B 0.8900 . ?
N1 H1C 0.8900 . ?
Ru1 Cl2 2.3674(12) 5_666 ?
Ru1 Cl2 2.3674(12) . ?
Ru1 Cl1 2.3675(9) . ?
Ru1 Cl1 2.3675(9) 5_666 ?
Ru1 Cl1 2.3675(9) 2_656 ?
Ru1 Cl1 2.3675(9) 6_565 ?
N2 C3 1.453(7) . ?
N2 H2A 0.8900 . ?
N2 H2B 0.8900 . ?
N2 H2C 0.8900 . ?
N2 H2A 0.89(4) 6_565 ?
N2 H2B 0.89(4) 6_565 ?
N2 H2C 0.890(3) 6_565 ?
C1 C2 1.497(7) . ?
C1 H1D 0.9700 . ?
C1 H1E 0.9700 . ?
C1 H1D 0.9700 6_565 ?
C1 H1E 0.9700 6_565 ?
C2 C3 1.450(8) . ?
C2 H2D 0.9700 . ?
C2 H2E 0.9700 . ?
C3 H3A 0.9700 . ?
C3 H3B 0.9700 . ?

loop_
_geom_torsion_atom_site_label_1
_geom_torsion_atom_site_label_2
_geom_torsion_atom_site_label_3
_geom_torsion_atom_site_label_4
_geom_torsion
_geom_torsion_site_symmetry_1
_geom_torsion_site_symmetry_2
_geom_torsion_site_symmetry_3
_geom_torsion_site_symmetry_4
_geom_torsion_publ_flag
N1 C1 C2 C3 161.5(3) . . . . ?
C1 C2 C3 N2 180.000(0) . . . . ?
